data_7118770
loop_
_publ_author_name
'Angelici, G.'
'Bhattacharjee, N.'
'Roy, O.'
'Faure, S.'
'Didierjean, C.'
'Jouffret, L.'
'Jolibois, F.'
'Perrin, L.'
'Taillefumier, C.'

_publ_section_title
;
 Weak backbone CHO[double bond, length as m-dash]C and side chain tButBu
 London interactions help promote helix folding of achiral NtBu peptoids.
;
_journal_issue 24
_journal_name_full 'Chemical communications (Cambridge, England)'
_journal_page_first 4573
_journal_page_last 4576
_journal_paper_doi 10.1039/c6cc00375c
_journal_volume 52
_journal_year 2016
_chemical_formula_sum 'C37 H64 N5 O6'
_chemical_formula_weight 674.93
_chemical_name_systematic GA104
_space_group_crystal_system monoclinic
_space_group_IT_number 4
_space_group_name_Hall 'P 2yb'
_space_group_name_H-M_alt 'P 1 21 1'
_symmetry_space_group_name_Hall 'P 2yb'
_symmetry_space_group_name_H-M 'P 1 21 1'
_atom_sites_solution_hydrogens geom
_audit_creation_method SHELXL-2014/7
_audit_update_record
;
2016-01-05 deposited with the CCDC.
2016-02-17 downloaded from the CCDC.
;
_cell_angle_alpha 90
_cell_angle_beta 116.772(4)
_cell_angle_gamma 90
_cell_formula_units_Z 2
_cell_length_a 11.1490(10)
_cell_length_b 17.2409(15)
_cell_length_c 11.1991(10)
_cell_measurement_reflns_used 14827
_cell_measurement_temperature 100(2)
_cell_measurement_theta_max 33.283
_cell_measurement_theta_min 3.12
_cell_volume 1921.9(3)
_computing_cell_refinement 'Bruker APEX2 v2014.11'
_computing_data_collection 'Bruker APEX2 v2014.11'
_computing_data_reduction 'Bruker SAINT software package'
_computing_structure_refinement 'SHELXL-2014/7 (Sheldrick, 2014)'
_computing_structure_solution 'SIR2002 (Burla, 2003)'
_diffrn_ambient_temperature 100(2)
_diffrn_measured_fraction_theta_full 0.998
_diffrn_measured_fraction_theta_max 0.994
_diffrn_measurement_device_type 'Bruker D8 APEX II'
_diffrn_measurement_method 'full sphere'
_diffrn_radiation_source 'fine-focus X-ray tube'
_diffrn_radiation_type MoK\a
_diffrn_radiation_wavelength 0.71073
_diffrn_reflns_av_R_equivalents 0.0417
_diffrn_reflns_av_unetI/netI 0.0221
_diffrn_reflns_Laue_measured_fraction_full 0.998
_diffrn_reflns_Laue_measured_fraction_max 0.994
_diffrn_reflns_limit_h_max 17
_diffrn_reflns_limit_h_min -17
_diffrn_reflns_limit_k_max 26
_diffrn_reflns_limit_k_min -26
_diffrn_reflns_limit_l_max 17
_diffrn_reflns_limit_l_min -17
_diffrn_reflns_number 185889
_diffrn_reflns_point_group_measured_fraction_full 0.998
_diffrn_reflns_point_group_measured_fraction_max 0.992
_diffrn_reflns_theta_full 25.242
_diffrn_reflns_theta_max 33.283
_diffrn_reflns_theta_min 3.120
_exptl_absorpt_coefficient_mu 0.079
_exptl_absorpt_correction_T_max 0.98483
_exptl_absorpt_correction_T_min 0.97176
_exptl_absorpt_correction_type empirical
_exptl_absorpt_process_details 'SADABS Version 2.03'
_exptl_crystal_colour colorless
_exptl_crystal_density_diffrn 1.166
_exptl_crystal_description 'broken block'
_exptl_crystal_F_000 738
_exptl_crystal_recrystallization_method 'Re-crystallisation from solvent: Ethyl acetate'
_exptl_crystal_size_max 0.531
_exptl_crystal_size_mid 0.375
_exptl_crystal_size_min 0.261
_refine_diff_density_max 0.873
_refine_diff_density_min -0.430
_refine_diff_density_rms 0.061
_refine_ls_abs_structure_details
;
 Flack x determined using 6014 quotients [(I+)-(I-)]/[(I+)+(I-)]
 (Parsons, Flack and Wagner, Acta Cryst. B69 (2013) 249-259).
;
_refine_ls_abs_structure_Flack 0.10(12)
_refine_ls_extinction_method none
_refine_ls_goodness_of_fit_ref 1.057
_refine_ls_hydrogen_treatment constr
_refine_ls_matrix_type full
_refine_ls_number_parameters 448
_refine_ls_number_reflns 14705
_refine_ls_number_restraints 1
_refine_ls_restrained_S_all 1.057
_refine_ls_R_factor_all 0.0532
_refine_ls_R_factor_gt 0.0461
_refine_ls_shift/su_max 0.000
_refine_ls_shift/su_mean 0.000
_refine_ls_structure_factor_coef Fsqd
_refine_ls_weighting_details 'w=1/[\s^2^(Fo^2^)+(0.0779P)^2^+0.3819P] where P=(Fo^2^+2Fc^2^)/3'
_refine_ls_weighting_scheme calc
_refine_ls_wR_factor_gt 0.1230
_refine_ls_wR_factor_ref 0.1291
_reflns_Friedel_coverage 0.940
_reflns_Friedel_fraction_full 0.999
_reflns_Friedel_fraction_max 0.989
_reflns_number_gt 13380
_reflns_number_total 14705
_reflns_threshold_expression 'I > 2\s(I)'
_cod_data_source_file c6cc00375c2.cif
_cod_data_source_block 20151116_GA104_0m
_cod_depositor_comments 'Adding full bibliography for 7118769--7118770.cif.'
_cod_database_code 7118770
_shelx_shelxl_version_number 2014/7
_shelx_space_group_comment
;
The symmetry employed for this shelxl refinement is uniquely defined
by the following loop, which should always be used as a source of
symmetry information in preference to the above space-group names.
They are only intended as comments.
;
_shelx_estimated_absorpt_t_min 0.959
_shelx_estimated_absorpt_t_max 0.980

loop_
_space_group_symop_operation_xyz
'x, y, z'
'-x, y+1/2, -z'

loop_
_atom_site_label
_atom_site_type_symbol
_atom_site_fract_x
_atom_site_fract_y
_atom_site_fract_z
_atom_site_U_iso_or_equiv
_atom_site_adp_type
_atom_site_occupancy
_atom_site_site_symmetry_order
_atom_site_calc_flag
_atom_site_refinement_flags_posn
_atom_site_refinement_flags_adp
O1 O 1.05730(15) 0.43852(8) 0.07141(15) 0.0251(3) Uani 1 1 d . .
O2 O 0.99222(19) 0.56282(9) 0.01639(16) 0.0307(3) Uani 1 1 d . .
O3 O 1.03846(13) 0.72566(7) 0.26995(14) 0.0198(2) Uani 1 1 d . .
O4 O 0.75153(13) 0.78035(7) 0.31537(13) 0.0192(2) Uani 1 1 d . .
O5 O 1.00983(14) 0.86222(8) 0.68546(14) 0.0216(2) Uani 1 1 d . .
O6 O 1.16982(12) 1.01090(7) 0.51241(13) 0.0190(2) Uani 1 1 d . .
N1 N 0.93201(15) 1.01042(9) 0.30321(15) 0.0208(3) Uani 1 1 d . .
H01 H 0.9892 1.0398 0.2895 0.025 Uiso 1 1 calc R U
N2 N 1.17260(13) 0.88360(8) 0.56714(14) 0.0142(2) Uani 1 1 d . .
N3 N 0.91652(13) 0.74892(8) 0.57605(13) 0.0132(2) Uani 1 1 d . .
N4 N 0.79865(13) 0.66927(8) 0.23161(13) 0.0141(2) Uani 1 1 d . .
N5 N 1.13902(14) 0.60840(8) 0.28358(14) 0.0153(2) Uani 1 1 d . .
C1 C 0.7456(2) 1.03793(17) 0.3635(2) 0.0374(5) Uani 1 1 d . .
H1 H 0.7474 0.9861 0.4000 0.056 Uiso 1 1 calc R U
H41 H 0.6541 1.0588 0.3263 0.056 Uiso 1 1 calc R U
H40 H 0.8067 1.0722 0.4348 0.056 Uiso 1 1 calc R U
C2 C 0.79031(17) 1.03292(10) 0.25340(18) 0.0209(3) Uani 1 1 d . .
C3 C 0.97366(16) 0.93749(10) 0.37622(17) 0.0200(3) Uani 1 1 d . .
H43 H 0.9744 0.8959 0.3156 0.024 Uiso 1 1 calc R U
H44 H 0.9095 0.9227 0.4110 0.024 Uiso 1 1 calc R U
C4 C 1.11389(15) 0.94701(9) 0.49205(15) 0.0147(2) Uani 1 1 d . .
C5 C 1.09486(15) 0.81219(9) 0.53900(15) 0.0139(2) Uani 1 1 d . .
H45 H 1.1571 0.7675 0.5704 0.017 Uiso 1 1 calc R U
H46 H 1.0400 0.8069 0.4411 0.017 Uiso 1 1 calc R U
C6 C 1.00176(15) 0.81014(9) 0.60693(15) 0.0140(2) Uani 1 1 d . .
C7 C 0.91056(14) 0.69354(9) 0.47520(14) 0.0127(2) Uani 1 1 d . .
H56 H 0.8806 0.6426 0.4929 0.015 Uiso 1 1 calc R U
H57 H 1.0017 0.6868 0.4823 0.015 Uiso 1 1 calc R U
C8 C 0.81417(15) 0.71972(9) 0.33211(15) 0.0138(2) Uani 1 1 d . .
C9 C 0.90537(15) 0.61385(9) 0.25606(15) 0.0137(2) Uani 1 1 d . .
H59 H 0.8744 0.5758 0.1819 0.016 Uiso 1 1 calc R U
H58 H 0.9263 0.5852 0.3398 0.016 Uiso 1 1 calc R U
C10 C 1.03383(15) 0.65433(9) 0.26781(15) 0.0135(2) Uani 1 1 d . .
C11 C 1.11292(19) 0.52641(9) 0.25013(19) 0.0207(3) Uani 1 1 d . .
H60 H 1.0538 0.5061 0.2875 0.025 Uiso 1 1 calc R U
H61 H 1.1988 0.4975 0.2920 0.025 Uiso 1 1 calc R U
C12 C 1.0458(2) 0.51241(11) 0.09774(19) 0.0223(3) Uani 1 1 d . .
C13 C 0.9872(2) 0.41812(12) -0.0699(2) 0.0270(4) Uani 1 1 d . .
H62 H 1.0185 0.3666 -0.0833 0.032 Uiso 1 1 calc R U
H63 H 1.0099 0.4564 -0.1224 0.032 Uiso 1 1 calc R U
C14 C 0.8376(2) 0.41606(12) -0.12085(19) 0.0249(3) Uani 1 1 d . .
C15 C 0.7529(3) 0.4431(2) -0.2469(3) 0.0501(8) Uani 1 1 d . .
H3 H 0.7895 0.4683 -0.2985 0.060 Uiso 1 1 calc R U
C16 C 0.6143(3) 0.4339(3) -0.2996(3) 0.0632(11) Uani 1 1 d . .
H64 H 0.5573 0.4520 -0.3871 0.076 Uiso 1 1 calc R U
C17 C 0.5598(3) 0.3986(2) -0.2253(3) 0.0472(7) Uani 1 1 d . .
H2 H 0.4655 0.3912 -0.2616 0.057 Uiso 1 1 calc R U
C18 C 0.7805(2) 0.38255(13) -0.0462(2) 0.0278(4) Uani 1 1 d . .
H5 H 0.8366 0.3650 0.0420 0.033 Uiso 1 1 calc R U
C19 C 0.6429(2) 0.37433(15) -0.0984(2) 0.0341(5) Uani 1 1 d . .
H4 H 0.6056 0.3515 -0.0454 0.041 Uiso 1 1 calc R U
C20 C 1.26501(17) 0.64563(10) 0.29150(19) 0.0200(3) Uani 1 1 d . .
C21 C 1.3249(2) 0.69953(14) 0.4131(2) 0.0313(4) Uani 1 1 d . .
H8 H 1.2630 0.7427 0.4002 0.047 Uiso 1 1 calc R U
H6 H 1.4111 0.7199 0.4235 0.047 Uiso 1 1 calc R U
H7 H 1.3388 0.6705 0.4936 0.047 Uiso 1 1 calc R U
C22 C 1.2335(2) 0.69143(16) 0.1636(2) 0.0343(4) Uani 1 1 d . .
H10 H 1.1939 0.6566 0.0863 0.052 Uiso 1 1 calc R U
H9 H 1.3165 0.7139 0.1690 0.052 Uiso 1 1 calc R U
H11 H 1.1698 0.7331 0.1537 0.052 Uiso 1 1 calc R U
C23 C 1.3699(2) 0.58355(14) 0.3108(3) 0.0392(6) Uani 1 1 d . .
H12 H 1.3880 0.5532 0.3912 0.059 Uiso 1 1 calc R U
H14 H 1.4530 0.6084 0.3210 0.059 Uiso 1 1 calc R U
H13 H 1.3359 0.5492 0.2328 0.059 Uiso 1 1 calc R U
C24 C 0.69647(16) 0.68751(10) 0.09034(16) 0.0177(3) Uani 1 1 d . .
C25 C 0.55837(18) 0.69364(14) 0.08891(19) 0.0274(4) Uani 1 1 d . .
H17 H 0.5346 0.6435 0.1135 0.041 Uiso 1 1 calc R U
H15 H 0.4907 0.7082 -0.0009 0.041 Uiso 1 1 calc R U
H16 H 0.5618 0.7332 0.1532 0.041 Uiso 1 1 calc R U
C26 C 0.7331(2) 0.76233(11) 0.04159(18) 0.0251(3) Uani 1 1 d . .
H18 H 0.7315 0.8058 0.0973 0.038 Uiso 1 1 calc R U
H19 H 0.6681 0.7718 -0.0516 0.038 Uiso 1 1 calc R U
H20 H 0.8233 0.7574 0.0478 0.038 Uiso 1 1 calc R U
C27 C 0.6886(2) 0.62188(12) -0.00476(18) 0.0277(4) Uani 1 1 d . .
H22 H 0.7745 0.6178 -0.0086 0.042 Uiso 1 1 calc R U
H21 H 0.6167 0.6329 -0.0943 0.042 Uiso 1 1 calc R U
H23 H 0.6696 0.5729 0.0277 0.042 Uiso 1 1 calc R U
C28 C 1.31018(16) 0.88978(9) 0.68392(17) 0.0176(3) Uani 1 1 d . .
C29 C 1.31301(18) 0.95322(10) 0.78089(18) 0.0224(3) Uani 1 1 d . .
H26 H 1.2989 1.0039 0.7370 0.034 Uiso 1 1 calc R U
H24 H 1.4003 0.9527 0.8605 0.034 Uiso 1 1 calc R U
H25 H 1.2416 0.9436 0.8073 0.034 Uiso 1 1 calc R U
C30 C 1.41203(18) 0.90736(12) 0.6309(2) 0.0258(4) Uani 1 1 d . .
H27 H 1.4084 0.8664 0.5686 0.039 Uiso 1 1 calc R U
H28 H 1.5025 0.9095 0.7058 0.039 Uiso 1 1 calc R U
H29 H 1.3904 0.9574 0.5843 0.039 Uiso 1 1 calc R U
C31 C 1.34904(19) 0.81292(11) 0.7609(2) 0.0246(3) Uani 1 1 d . .
H32 H 1.2796 0.7982 0.7875 0.037 Uiso 1 1 calc R U
H31 H 1.4352 0.8190 0.8409 0.037 Uiso 1 1 calc R U
H30 H 1.3572 0.7724 0.7036 0.037 Uiso 1 1 calc R U
C32 C 0.7799(2) 1.11318(13) 0.1920(3) 0.0383(5) Uani 1 1 d . .
H34 H 0.8402 1.1491 0.2607 0.057 Uiso 1 1 calc R U
H36 H 0.6873 1.1319 0.1567 0.057 Uiso 1 1 calc R U
H35 H 0.8058 1.1100 0.1193 0.057 Uiso 1 1 calc R U
C33 C 0.7027(2) 0.97547(12) 0.1465(2) 0.0263(4) Uani 1 1 d . .
H38 H 0.7318 0.9730 0.0761 0.039 Uiso 1 1 calc R U
H39 H 0.6088 0.9924 0.1079 0.039 Uiso 1 1 calc R U
H37 H 0.7111 0.9240 0.1867 0.039 Uiso 1 1 calc R U
C34 C 0.81851(16) 0.74386(10) 0.63444(17) 0.0176(3) Uani 1 1 d . .
C35 C 0.7298(2) 0.81626(13) 0.5974(2) 0.0298(4) Uani 1 1 d . .
H47 H 0.7856 0.8620 0.6380 0.045 Uiso 1 1 calc R U
H48 H 0.6625 0.8110 0.6306 0.045 Uiso 1 1 calc R U
H49 H 0.6845 0.8222 0.4999 0.045 Uiso 1 1 calc R U
C36 C 0.7277(2) 0.67314(13) 0.5789(3) 0.0309(4) Uani 1 1 d . .
H51 H 0.6802 0.6765 0.4811 0.046 Uiso 1 1 calc R U
H50 H 0.6623 0.6716 0.6149 0.046 Uiso 1 1 calc R U
H52 H 0.7824 0.6259 0.6050 0.046 Uiso 1 1 calc R U
C37 C 0.8969(2) 0.73533(15) 0.7865(2) 0.0316(4) Uani 1 1 d . .
H55 H 0.9578 0.6908 0.8079 0.047 Uiso 1 1 calc R U
H54 H 0.8340 0.7271 0.8243 0.047 Uiso 1 1 calc R U
H53 H 0.9492 0.7826 0.8245 0.047 Uiso 1 1 calc R U

loop_
_atom_site_aniso_label
_atom_site_aniso_U_11
_atom_site_aniso_U_22
_atom_site_aniso_U_33
_atom_site_aniso_U_23
_atom_site_aniso_U_13
_atom_site_aniso_U_12
O1 0.0286(6) 0.0176(6) 0.0306(7) -0.0036(5) 0.0145(5) 0.0023(5)
O2 0.0440(9) 0.0206(6) 0.0264(7) 0.0014(5) 0.0149(6) 0.0036(6)
O3 0.0175(5) 0.0125(5) 0.0304(6) -0.0003(4) 0.0118(5) -0.0016(4)
O4 0.0194(5) 0.0167(5) 0.0190(5) 0.0002(4) 0.0063(4) 0.0061(4)
O5 0.0263(6) 0.0169(5) 0.0248(6) -0.0096(5) 0.0144(5) -0.0057(5)
O6 0.0173(5) 0.0121(5) 0.0233(6) 0.0007(4) 0.0053(4) -0.0011(4)
N1 0.0164(6) 0.0191(6) 0.0228(6) 0.0064(5) 0.0052(5) 0.0019(5)
N2 0.0120(5) 0.0099(5) 0.0172(5) -0.0004(4) 0.0036(4) -0.0007(4)
N3 0.0140(5) 0.0113(5) 0.0145(5) -0.0027(4) 0.0066(4) -0.0004(4)
N4 0.0126(5) 0.0144(5) 0.0132(5) -0.0017(4) 0.0039(4) -0.0003(4)
N5 0.0161(5) 0.0106(5) 0.0212(6) -0.0011(4) 0.0103(5) -0.0007(4)
C1 0.0323(10) 0.0488(14) 0.0330(10) -0.0122(10) 0.0164(9) 0.0052(10)
C2 0.0164(7) 0.0197(7) 0.0194(7) -0.0009(6) 0.0018(5) 0.0037(6)
C3 0.0153(6) 0.0167(7) 0.0205(7) 0.0042(6) 0.0014(5) -0.0009(5)
C4 0.0133(6) 0.0133(6) 0.0159(6) -0.0001(5) 0.0051(5) 0.0006(5)
C5 0.0137(6) 0.0106(5) 0.0162(6) -0.0018(5) 0.0058(5) -0.0009(5)
C6 0.0141(6) 0.0122(6) 0.0137(6) -0.0006(5) 0.0044(5) 0.0005(5)
C7 0.0129(5) 0.0107(5) 0.0134(5) -0.0012(4) 0.0049(5) 0.0005(4)
C8 0.0120(6) 0.0147(6) 0.0140(6) -0.0015(5) 0.0052(5) -0.0010(5)
C9 0.0142(6) 0.0108(5) 0.0169(6) -0.0023(5) 0.0077(5) -0.0021(5)
C10 0.0137(6) 0.0132(6) 0.0138(6) -0.0011(4) 0.0063(5) -0.0012(5)
C11 0.0244(7) 0.0125(6) 0.0297(8) -0.0010(6) 0.0162(7) 0.0009(5)
C12 0.0285(8) 0.0187(7) 0.0258(8) 0.0013(6) 0.0178(7) 0.0053(6)
C13 0.0298(9) 0.0261(8) 0.0300(9) -0.0066(7) 0.0178(8) -0.0014(7)
C14 0.0268(8) 0.0291(9) 0.0217(8) -0.0031(7) 0.0135(7) 0.0006(7)
C15 0.0406(13) 0.088(2) 0.0287(11) 0.0203(13) 0.0217(10) 0.0213(14)
C16 0.0387(13) 0.127(4) 0.0239(10) 0.0124(15) 0.0141(10) 0.0288(18)
C17 0.0259(10) 0.082(2) 0.0314(11) -0.0182(12) 0.0107(9) 0.0055(11)
C18 0.0260(8) 0.0313(9) 0.0266(8) 0.0002(7) 0.0124(7) -0.0036(7)
C19 0.0284(9) 0.0394(12) 0.0376(11) -0.0095(9) 0.0174(9) -0.0067(8)
C20 0.0159(6) 0.0177(7) 0.0300(8) -0.0022(6) 0.0134(6) -0.0016(5)
C21 0.0198(8) 0.0337(10) 0.0390(11) -0.0119(8) 0.0122(8) -0.0088(7)
C22 0.0343(10) 0.0400(11) 0.0387(11) 0.0068(9) 0.0252(9) -0.0054(9)
C23 0.0252(9) 0.0264(10) 0.0738(18) -0.0002(10) 0.0293(11) 0.0049(8)
C24 0.0156(6) 0.0194(7) 0.0142(6) -0.0007(5) 0.0034(5) -0.0020(5)
C25 0.0137(7) 0.0417(11) 0.0206(7) 0.0018(7) 0.0023(6) -0.0001(7)
C26 0.0293(9) 0.0241(8) 0.0186(7) 0.0042(6) 0.0079(7) -0.0013(7)
C27 0.0328(9) 0.0257(8) 0.0156(7) -0.0056(6) 0.0028(6) -0.0011(7)
C28 0.0130(6) 0.0134(6) 0.0203(7) -0.0004(5) 0.0020(5) 0.0008(5)
C29 0.0209(7) 0.0167(7) 0.0196(7) -0.0040(6) 0.0004(6) 0.0010(6)
C30 0.0144(7) 0.0257(8) 0.0349(9) -0.0013(7) 0.0089(6) -0.0008(6)
C31 0.0207(7) 0.0163(7) 0.0259(8) 0.0037(6) 0.0010(6) 0.0035(6)
C32 0.0309(10) 0.0225(9) 0.0396(11) 0.0074(8) -0.0033(8) 0.0036(8)
C33 0.0209(8) 0.0280(9) 0.0222(8) -0.0042(7) 0.0029(6) 0.0002(7)
C34 0.0180(6) 0.0169(6) 0.0221(7) -0.0033(5) 0.0128(6) -0.0007(5)
C35 0.0285(9) 0.0254(9) 0.0438(11) -0.0023(8) 0.0237(9) 0.0079(7)
C36 0.0293(9) 0.0266(9) 0.0494(12) -0.0158(8) 0.0290(9) -0.0124(7)
C37 0.0330(10) 0.0445(12) 0.0233(8) 0.0015(8) 0.0181(8) -0.0035(9)

loop_
_atom_type_symbol
_atom_type_description
_atom_type_scat_dispersion_real
_atom_type_scat_dispersion_imag
_atom_type_scat_source
C C 0.0033 0.0016 'International Tables Vol C Tables 4.2.6.8 and 6.1.1.4'
H H 0.0000 0.0000 'International Tables Vol C Tables 4.2.6.8 and 6.1.1.4'
N N 0.0061 0.0033 'International Tables Vol C Tables 4.2.6.8 and 6.1.1.4'
O O 0.0106 0.0060 'International Tables Vol C Tables 4.2.6.8 and 6.1.1.4'

loop_
_geom_angle_atom_site_label_1
_geom_angle_atom_site_label_2
_geom_angle_atom_site_label_3
_geom_angle
C12 O1 C13 114.50(16)
C3 N1 C2 117.18(14)
C3 N1 H01 121.4
C2 N1 H01 121.4
C4 N2 C5 118.29(13)
C4 N2 C28 120.02(13)
C5 N2 C28 121.47(12)
C6 N3 C7 119.30(13)
C6 N3 C34 119.72(13)
C7 N3 C34 120.62(12)
C8 N4 C9 118.23(13)
C8 N4 C24 119.03(13)
C9 N4 C24 120.15(13)
C10 N5 C11 118.10(13)
C10 N5 C20 119.03(13)
C11 N5 C20 120.00(13)
C2 C1 H1 109.5
C2 C1 H41 109.5
H1 C1 H41 109.5
C2 C1 H40 109.5
H1 C1 H40 109.5
H41 C1 H40 109.5
N1 C2 C33 109.02(15)
N1 C2 C1 113.22(16)
C33 C2 C1 110.19(18)
N1 C2 C32 105.09(16)
C33 C2 C32 110.15(16)
C1 C2 C32 109.05(19)
N1 C3 C4 109.26(14)
N1 C3 H43 109.8
C4 C3 H43 109.8
N1 C3 H44 109.8
C4 C3 H44 109.8
H43 C3 H44 108.3
O6 C4 N2 122.86(14)
O6 C4 C3 119.45(14)
N2 C4 C3 117.69(14)
N2 C5 C6 112.38(12)
N2 C5 H45 109.1
C6 C5 H45 109.1
N2 C5 H46 109.1
C6 C5 H46 109.1
H45 C5 H46 107.9
O5 C6 N3 124.52(15)
O5 C6 C5 119.18(14)
N3 C6 C5 116.29(13)
N3 C7 C8 112.39(12)
N3 C7 H56 109.1
C8 C7 H56 109.1
N3 C7 H57 109.1
C8 C7 H57 109.1
H56 C7 H57 107.9
O4 C8 N4 124.34(14)
O4 C8 C7 119.47(14)
N4 C8 C7 116.04(13)
N4 C9 C10 111.60(12)
N4 C9 H59 109.3
C10 C9 H59 109.3
N4 C9 H58 109.3
C10 C9 H58 109.3
H59 C9 H58 108.0
O3 C10 N5 123.61(14)
O3 C10 C9 118.83(14)
N5 C10 C9 117.42(13)
N5 C11 C12 112.16(14)
N5 C11 H60 109.2
C12 C11 H60 109.2
N5 C11 H61 109.2
C12 C11 H61 109.2
H60 C11 H61 107.9
O2 C12 O1 126.10(18)
O2 C12 C11 123.49(17)
O1 C12 C11 110.42(15)
O1 C13 C14 112.27(15)
O1 C13 H62 109.1
C14 C13 H62 109.1
O1 C13 H63 109.1
C14 C13 H63 109.1
H62 C13 H63 107.9
C15 C14 C18 118.0(2)
C15 C14 C13 120.8(2)
C18 C14 C13 121.00(18)
C14 C15 C16 120.8(3)
C14 C15 H3 119.6
C16 C15 H3 119.6
C17 C16 C15 120.2(3)
C17 C16 H64 119.9
C15 C16 H64 119.9
C19 C17 C16 119.2(2)
C19 C17 H2 120.4
C16 C17 H2 120.4
C19 C18 C14 120.8(2)
C19 C18 H5 119.6
C14 C18 H5 119.6
C17 C19 C18 120.8(2)
C17 C19 H4 119.6
C18 C19 H4 119.6
N5 C20 C23 110.05(15)
N5 C20 C22 110.40(15)
C23 C20 C22 109.44(18)
N5 C20 C21 109.34(14)
C23 C20 C21 107.46(18)
C22 C20 C21 110.10(17)
C20 C21 H8 109.5
C20 C21 H6 109.5
H8 C21 H6 109.5
C20 C21 H7 109.5
H8 C21 H7 109.5
H6 C21 H7 109.5
C20 C22 H10 109.5
C20 C22 H9 109.5
H10 C22 H9 109.5
C20 C22 H11 109.5
H10 C22 H11 109.5
H9 C22 H11 109.5
C20 C23 H12 109.5
C20 C23 H14 109.5
H12 C23 H14 109.5
C20 C23 H13 109.5
H12 C23 H13 109.5
H14 C23 H13 109.5
N4 C24 C26 110.72(13)
N4 C24 C27 110.82(14)
C26 C24 C27 108.47(15)
N4 C24 C25 107.77(13)
C26 C24 C25 111.51(16)
C27 C24 C25 107.51(15)
C24 C25 H17 109.5
C24 C25 H15 109.5
H17 C25 H15 109.5
C24 C25 H16 109.5
H17 C25 H16 109.5
H15 C25 H16 109.5
C24 C26 H18 109.5
C24 C26 H19 109.5
H18 C26 H19 109.5
C24 C26 H20 109.5
H18 C26 H20 109.5
H19 C26 H20 109.5
C24 C27 H22 109.5
C24 C27 H21 109.5
H22 C27 H21 109.5
C24 C27 H23 109.5
H22 C27 H23 109.5
H21 C27 H23 109.5
N2 C28 C30 108.70(14)
N2 C28 C29 110.73(13)
C30 C28 C29 110.61(15)
N2 C28 C31 110.27(13)
C30 C28 C31 108.56(15)
C29 C28 C31 107.95(15)
C28 C29 H26 109.5
C28 C29 H24 109.5
H26 C29 H24 109.5
C28 C29 H25 109.5
H26 C29 H25 109.5
H24 C29 H25 109.5
C28 C30 H27 109.5
C28 C30 H28 109.5
H27 C30 H28 109.5
C28 C30 H29 109.5
H27 C30 H29 109.5
H28 C30 H29 109.5
C28 C31 H32 109.5
C28 C31 H31 109.5
H32 C31 H31 109.5
C28 C31 H30 109.5
H32 C31 H30 109.5
H31 C31 H30 109.5
C2 C32 H34 109.5
C2 C32 H36 109.5
H34 C32 H36 109.5
C2 C32 H35 109.5
H34 C32 H35 109.5
H36 C32 H35 109.5
C2 C33 H38 109.5
C2 C33 H39 109.5
H38 C33 H39 109.5
C2 C33 H37 109.5
H38 C33 H37 109.5
H39 C33 H37 109.5
N3 C34 C36 110.27(13)
N3 C34 C35 109.97(14)
C36 C34 C35 108.21(16)
N3 C34 C37 109.00(14)
C36 C34 C37 108.55(17)
C35 C34 C37 110.83(16)
C34 C35 H47 109.5
C34 C35 H48 109.5
H47 C35 H48 109.5
C34 C35 H49 109.5
H47 C35 H49 109.5
H48 C35 H49 109.5
C34 C36 H51 109.5
C34 C36 H50 109.5
H51 C36 H50 109.5
C34 C36 H52 109.5
H51 C36 H52 109.5
H50 C36 H52 109.5
C34 C37 H55 109.5
C34 C37 H54 109.5
H55 C37 H54 109.5
C34 C37 H53 109.5
H55 C37 H53 109.5
H54 C37 H53 109.5

loop_
_geom_bond_atom_site_label_1
_geom_bond_atom_site_label_2
_geom_bond_distance
O1 C12 1.327(2)
O1 C13 1.458(2)
O2 C12 1.205(2)
O3 C10 1.2307(18)
O4 C8 1.2238(19)
O5 C6 1.2314(19)
O6 C4 1.2354(19)
N1 C3 1.457(2)
N1 C2 1.471(2)
N1 H01 0.8800
N2 C4 1.355(2)
N2 C5 1.4560(19)
N2 C28 1.506(2)
N3 C6 1.357(2)
N3 C7 1.4575(19)
N3 C34 1.508(2)
N4 C8 1.3704(19)
N4 C9 1.453(2)
N4 C24 1.509(2)
N5 C10 1.359(2)
N5 C11 1.458(2)
N5 C20 1.510(2)
C1 C2 1.526(3)
C1 H1 0.9800
C1 H41 0.9800
C1 H40 0.9800
C2 C33 1.521(3)
C2 C32 1.526(3)
C3 C4 1.525(2)
C3 H43 0.9900
C3 H44 0.9900
C5 C6 1.539(2)
C5 H45 0.9900
C5 H46 0.9900
C7 C8 1.541(2)
C7 H56 0.9900
C7 H57 0.9900
C9 C10 1.545(2)
C9 H59 0.9900
C9 H58 0.9900
C11 C12 1.543(3)
C11 H60 0.9900
C11 H61 0.9900
C13 C14 1.501(3)
C13 H62 0.9900
C13 H63 0.9900
C14 C15 1.379(3)
C14 C18 1.385(3)
C15 C16 1.393(4)
C15 H3 0.9500
C16 C17 1.373(5)
C16 H64 0.9500
C17 C19 1.366(4)
C17 H2 0.9500
C18 C19 1.381(3)
C18 H5 0.9500
C19 H4 0.9500
C20 C23 1.527(3)
C20 C22 1.531(3)
C20 C21 1.532(3)
C21 H8 0.9800
C21 H6 0.9800
C21 H7 0.9800
C22 H10 0.9800
C22 H9 0.9800
C22 H11 0.9800
C23 H12 0.9800
C23 H14 0.9800
C23 H13 0.9800
C24 C26 1.526(3)
C24 C27 1.529(3)
C24 C25 1.536(3)
C25 H17 0.9800
C25 H15 0.9800
C25 H16 0.9800
C26 H18 0.9800
C26 H19 0.9800
C26 H20 0.9800
C27 H22 0.9800
C27 H21 0.9800
C27 H23 0.9800
C28 C30 1.530(3)
C28 C29 1.532(2)
C28 C31 1.533(2)
C29 H26 0.9800
C29 H24 0.9800
C29 H25 0.9800
C30 H27 0.9800
C30 H28 0.9800
C30 H29 0.9800
C31 H32 0.9800
C31 H31 0.9800
C31 H30 0.9800
C32 H34 0.9800
C32 H36 0.9800
C32 H35 0.9800
C33 H38 0.9800
C33 H39 0.9800
C33 H37 0.9800
C34 C36 1.527(3)
C34 C35 1.529(3)
C34 C37 1.531(3)
C35 H47 0.9800
C35 H48 0.9800
C35 H49 0.9800
C36 H51 0.9800
C36 H50 0.9800
C36 H52 0.9800
C37 H55 0.9800
C37 H54 0.9800
C37 H53 0.9800

loop_
_geom_torsion_atom_site_label_1
_geom_torsion_atom_site_label_2
_geom_torsion_atom_site_label_3
_geom_torsion_atom_site_label_4
_geom_torsion
C3 N1 C2 C33 -66.2(2)
C3 N1 C2 C1 56.9(2)
C3 N1 C2 C32 175.77(17)
C2 N1 C3 C4 -141.55(15)
C5 N2 C4 O6 176.73(15)
C28 N2 C4 O6 2.0(2)
C5 N2 C4 C3 -4.4(2)
C28 N2 C4 C3 -179.17(14)
N1 C3 C4 O6 2.5(2)
N1 C3 C4 N2 -176.40(15)
C4 N2 C5 C6 -82.96(17)
C28 N2 C5 C6 91.71(16)
C7 N3 C6 O5 176.22(15)
C34 N3 C6 O5 3.1(2)
C7 N3 C6 C5 -4.75(19)
C34 N3 C6 C5 -177.87(13)
N2 C5 C6 O5 -6.8(2)
N2 C5 C6 N3 174.09(13)
C6 N3 C7 C8 -85.10(16)
C34 N3 C7 C8 87.97(16)
C9 N4 C8 O4 160.64(15)
C24 N4 C8 O4 -1.2(2)
C9 N4 C8 C7 -23.73(19)
C24 N4 C8 C7 174.45(13)
N3 C7 C8 O4 -1.6(2)
N3 C7 C8 N4 -177.45(13)
C8 N4 C9 C10 -68.51(17)
C24 N4 C9 C10 93.09(16)
C11 N5 C10 O3 -166.74(16)
C20 N5 C10 O3 -5.9(2)
C11 N5 C10 C9 17.4(2)
C20 N5 C10 C9 178.28(14)
N4 C9 C10 O3 7.4(2)
N4 C9 C10 N5 -176.54(13)
C10 N5 C11 C12 76.53(18)
C20 N5 C11 C12 -84.10(19)
C13 O1 C12 O2 -5.4(3)
C13 O1 C12 C11 175.15(15)
N5 C11 C12 O2 -16.8(3)
N5 C11 C12 O1 162.68(15)
C12 O1 C13 C14 -72.6(2)
O1 C13 C14 C15 141.4(3)
O1 C13 C14 C18 -42.8(3)
C18 C14 C15 C16 -2.7(5)
C13 C14 C15 C16 173.3(3)
C14 C15 C16 C17 1.0(6)
C15 C16 C17 C19 1.4(6)
C15 C14 C18 C19 2.0(4)
C13 C14 C18 C19 -174.0(2)
C16 C17 C19 C18 -2.1(5)
C14 C18 C19 C17 0.4(4)
C10 N5 C20 C23 179.30(18)
C11 N5 C20 C23 -20.2(2)
C10 N5 C20 C22 -59.8(2)
C11 N5 C20 C22 100.66(19)
C10 N5 C20 C21 61.5(2)
C11 N5 C20 C21 -138.06(17)
C8 N4 C24 C26 63.14(19)
C9 N4 C24 C26 -98.32(17)
C8 N4 C24 C27 -176.44(15)
C9 N4 C24 C27 22.1(2)
C8 N4 C24 C25 -59.06(19)
C9 N4 C24 C25 139.48(16)
C4 N2 C28 C30 -66.60(19)
C5 N2 C28 C30 118.82(16)
C4 N2 C28 C29 55.1(2)
C5 N2 C28 C29 -119.48(16)
C4 N2 C28 C31 174.50(15)
C5 N2 C28 C31 -0.1(2)
C6 N3 C34 C36 176.44(16)
C7 N3 C34 C36 3.4(2)
C6 N3 C34 C35 57.2(2)
C7 N3 C34 C35 -115.83(17)
C6 N3 C34 C37 -64.5(2)
C7 N3 C34 C37 122.48(17)
